data_4022266
loop_
_publ_author_name
'Don D. Kenning'
'Kari A. Mitchell'
'Tessa R. Calhoun'
'Melanie R. Funfar'
'Daniel J. Sattler'
'Seth C. Rasmussen'

_publ_contact_author_address
;
Department of Chemistry
North Dakota State University
Fargo, North Dakota 58105
;
_publ_contact_author_email seth.rasmussen@ndsu.nodak.edu
_publ_contact_author_fax 701-231-8831
_publ_contact_author_name 'Seth Rasmussen'
_publ_contact_author_phone 701-231-8747
_publ_section_title
;
 Thieno[3,4-b]pyrazines: Synthesis, Structure, and Reactivity
;
_journal_name_full 'Journal of Organic Chemistry'
_journal_page_first 9073
_journal_page_last 9076
_journal_paper_doi 10.1021/jo0262255
_journal_volume 67
_journal_year 2002
_chemical_formula_sum 'C4 Br2 N2 O4 S'
_chemical_formula_weight 331.94
_chemical_melting_point 408.15
_chemical_name_common 2,5-dibromo-3,4-ditnitrothiophene
_chemical_name_systematic 2,5-dibromo-3,4-ditnitrothiophene
_space_group_IT_number 15
_symmetry_cell_setting monoclinic
_symmetry_space_group_name_Hall '-C 2yc'
_symmetry_space_group_name_H-M 'C 1 2/c 1'
_atom_sites_solution_hydrogens geom
_atom_sites_solution_primary direct
_atom_sites_solution_secondary difmap
_audit_creation_method SHELXL-97
_cell_angle_alpha 90.00
_cell_angle_beta 128.837(2)
_cell_angle_gamma 90.00
_cell_formula_units_Z 4
_cell_length_a 14.5483(19)
_cell_length_b 7.3661(10)
_cell_length_c 10.7779(14)
_cell_measurement_temperature 296(2)
_cell_volume 899.7(2)
_computing_cell_refinement 'Bruker SMART'
_computing_data_collection 'Bruker SMART'
_computing_data_reduction 'Bruker SHELXTL'
_computing_molecular_graphics 'Bruker SHELXTL'
_computing_publication_material 'Bruker SHELXTL'
_computing_structure_refinement 'SHELXL-97 (Sheldrick, 1997)'
_computing_structure_solution 'SHELXS-97 (Sheldrick, 1990)'
_diffrn_ambient_temperature 296(2)
_diffrn_measured_fraction_theta_full 0.925
_diffrn_measured_fraction_theta_max 0.925
_diffrn_measurement_device_type 'CCD area detector'
_diffrn_measurement_method 'phi and omega scans'
_diffrn_radiation_monochromator graphite
_diffrn_radiation_source 'fine-focus sealed tube'
_diffrn_radiation_type MoK\a
_diffrn_radiation_wavelength 0.71073
_diffrn_reflns_av_R_equivalents 0.0608
_diffrn_reflns_av_sigmaI/netI 0.0654
_diffrn_reflns_limit_h_max 17
_diffrn_reflns_limit_h_min -18
_diffrn_reflns_limit_k_max 9
_diffrn_reflns_limit_k_min -7
_diffrn_reflns_limit_l_max 13
_diffrn_reflns_limit_l_min -13
_diffrn_reflns_number 2658
_diffrn_reflns_theta_full 28.27
_diffrn_reflns_theta_max 28.27
_diffrn_reflns_theta_min 3.30
_exptl_absorpt_coefficient_mu 9.224
_exptl_absorpt_correction_type sphere
_exptl_absorpt_process_details 'Blessing, Acta Cryst. A51(1995) pp. 33-38'
_exptl_crystal_colour yellow-ora
_exptl_crystal_density_diffrn 2.451
_exptl_crystal_density_method 'not measured'
_exptl_crystal_description 'broken ang'
_exptl_crystal_F_000 624
_exptl_crystal_size_max 0.08
_exptl_crystal_size_mid 0.062
_exptl_crystal_size_min 0.02
_refine_diff_density_max 1.006
_refine_diff_density_min -0.890
_refine_diff_density_rms 0.183
_refine_ls_extinction_coef 0.0163(14)
_refine_ls_extinction_expression Fc^*^=kFc[1+0.001xFc^2^\l^3^/sin(2\q)]^-1/4^
_refine_ls_extinction_method SHELXL
_refine_ls_goodness_of_fit_ref 0.799
_refine_ls_hydrogen_treatment mixed
_refine_ls_matrix_type full
_refine_ls_number_parameters 61
_refine_ls_number_reflns 1036
_refine_ls_number_restraints 0
_refine_ls_restrained_S_all 0.799
_refine_ls_R_factor_all 0.0581
_refine_ls_R_factor_gt 0.0472
_refine_ls_shift/su_max 0.000
_refine_ls_shift/su_mean 0.000
_refine_ls_structure_factor_coef Fsqd
_refine_ls_weighting_details 'calc w=1/[\s^2^(Fo^2^)+(0.0749P)^2^+0.0000P] where P=(Fo^2^+2Fc^2^)/3'
_refine_ls_weighting_scheme calc
_refine_ls_wR_factor_gt 0.1073
_refine_ls_wR_factor_ref 0.1106
_reflns_number_gt 668
_reflns_number_total 1036
_reflns_threshold_expression >2sigma(I)
_cod_data_source_file jo0262255-3_s2_1.cif
_cod_data_source_block d
_cod_depositor_comments
;
The following automatic conversions were performed:
'_symmetry_cell_setting' value 'Monoclinic' changed to 'monoclinic'
according to '/home/saulius/struct/CIF-dictionaries/cif_core.dic'
dictionary named 'cif_core.dic' version 2.4.1 from 2010-06-29.

Automatic conversion script
Id: cif_fix_enum 1527 2010-12-29 10:47:43Z saulius 

The following automatic conversions were performed:

'_chemical_melting_point' value '135 C' was changed to '408.15' - it
was converted from degrees Celsius(C) to Kelvins(K).

Automatic conversion script
Id: cif_fix_values 1646 2011-03-28 12:23:43Z adriana 
;
_cod_original_sg_symbol_H-M 'C 2/c'
_cod_database_code 4022266

loop_
_symmetry_equiv_pos_as_xyz
'x, y, z'
'-x, y, -z+1/2'
'x+1/2, y+1/2, z'
'-x+1/2, y+1/2, -z+1/2'
'-x, -y, -z'
'x, -y, z-1/2'
'-x+1/2, -y+1/2, -z'
'x+1/2, -y+1/2, z-1/2'

loop_
_atom_site_label
_atom_site_type_symbol
_atom_site_fract_x
_atom_site_fract_y
_atom_site_fract_z
_atom_site_U_iso_or_equiv
_atom_site_adp_type
_atom_site_occupancy
_atom_site_symmetry_multiplicity
_atom_site_calc_flag
_atom_site_refinement_flags
Br1 Br 0.18247(5) 0.82905(10) 0.10771(6) 0.0641(3) Uani 1 1 d .
S2 S 0.0000 0.7383(3) -0.2500 0.0516(5) Uani 1 2 d S
O2 O 0.1167(4) 1.2429(7) 0.0558(5) 0.0727(13) Uani 1 1 d .
C1 C 0.0719(4) 0.9006(8) -0.1036(5) 0.0445(13) Uani 1 1 d .
C2 C 0.0423(4) 1.0686(8) -0.1642(5) 0.0401(12) Uani 1 1 d .
O1 O 0.1253(4) 1.3478(6) -0.1241(6) 0.0694(12) Uani 1 1 d .
N1 N 0.0975(3) 1.2332(7) -0.0718(5) 0.0463(11) Uani 1 1 d .

loop_
_atom_site_aniso_label
_atom_site_aniso_U_11
_atom_site_aniso_U_22
_atom_site_aniso_U_33
_atom_site_aniso_U_23
_atom_site_aniso_U_13
_atom_site_aniso_U_12
Br1 0.0437(4) 0.1014(6) 0.0310(3) 0.0229(3) 0.0155(3) 0.0129(3)
S2 0.0439(11) 0.0524(12) 0.0437(10) 0.000 0.0204(9) 0.000
O2 0.068(3) 0.102(4) 0.040(2) -0.030(2) 0.030(2) -0.021(3)
C1 0.031(2) 0.068(4) 0.027(2) 0.006(2) 0.015(2) 0.004(3)
C2 0.024(2) 0.069(4) 0.020(2) -0.001(2) 0.0101(18) 0.001(2)
O1 0.065(3) 0.064(3) 0.063(3) 0.000(2) 0.032(2) -0.012(2)
N1 0.031(2) 0.057(3) 0.031(2) -0.009(2) 0.0096(19) -0.005(2)

loop_
_atom_type_symbol
_atom_type_description
_atom_type_scat_dispersion_real
_atom_type_scat_dispersion_imag
_atom_type_scat_source
C C 0.0033 0.0016 'International Tables Vol C Tables 4.2.6.8 and 6.1.1.4'
N N 0.0061 0.0033 'International Tables Vol C Tables 4.2.6.8 and 6.1.1.4'
O O 0.0106 0.0060 'International Tables Vol C Tables 4.2.6.8 and 6.1.1.4'
S S 0.1246 0.1234 'International Tables Vol C Tables 4.2.6.8 and 6.1.1.4'
Br Br -0.2901 2.4595 'International Tables Vol C Tables 4.2.6.8 and 6.1.1.4'

loop_
_geom_angle_atom_site_label_1
_geom_angle_atom_site_label_2
_geom_angle_atom_site_label_3
_geom_angle
_geom_angle_site_symmetry_1
_geom_angle_site_symmetry_3
C1 S2 C1 91.6(3) . 2_554
C2 C1 S2 111.8(3) . .
C2 C1 Br1 128.7(4) . .
S2 C1 Br1 119.3(3) . .
C1 C2 C2 112.3(3) . 2_554
C1 C2 N1 124.6(4) . .
C2 C2 N1 122.7(3) 2_554 .
O1 N1 O2 125.0(5) . .
O1 N1 C2 117.6(4) . .
O2 N1 C2 117.3(5) . .

loop_
_geom_bond_atom_site_label_1
_geom_bond_atom_site_label_2
_geom_bond_distance
_geom_bond_site_symmetry_2
Br1 C1 1.860(5) .
S2 C1 1.715(5) .
S2 C1 1.715(5) 2_554
O2 N1 1.222(6) .
C1 C2 1.338(7) .
C2 C2 1.442(8) 2_554
C2 N1 1.450(7) .
O1 N1 1.217(6) .
